data_4333847
loop_
_publ_author_name
'Li-Li Liang'
'Xin-Long Ni'
'Yi Zhao'
'Kai Chen'
'Xin Xiao'
'Yun-Qian Zhang'
'Carl Redshaw'
'Qian-Jiang Zhu'
'Sai-Feng Xue'
'Zhu Tao'

_publ_section_title
;
 Construction of Cucurbit[7]uril Based Tubular Nanochannels Incorporating
 Associated [CdCl4]2- and Lanthanide Ions
;
_journal_name_full 'Inorganic Chemistry'
_journal_page_first 1909
_journal_page_last 1915
_journal_paper_doi 10.1021/ic302145j
_journal_volume 52
_journal_year 2013
_chemical_formula_moiety 'C42 H42 N28 O24 Ho2, CdCl4, 4Cl, 50(H2 O)'
_chemical_formula_sum 'C42 H162 Cd Cl8 Ho2 N28 O74'
_chemical_formula_weight 2969.86
_chemical_name_systematic
;
 ?
;
_space_group_IT_number 2
_symmetry_cell_setting triclinic
_symmetry_space_group_name_Hall '-P 1'
_symmetry_space_group_name_H-M 'P -1'
_atom_sites_solution_hydrogens geom
_atom_sites_solution_primary direct
_atom_sites_solution_secondary difmap
_audit_creation_method SHELXL-97
_cell_angle_alpha 97.792(6)
_cell_angle_beta 113.668(6)
_cell_angle_gamma 111.371(5)
_cell_formula_units_Z 2
_cell_length_a 17.015(3)
_cell_length_b 17.254(3)
_cell_length_c 20.272(3)
_cell_measurement_temperature 223(2)
_cell_volume 4790.8(15)
_computing_structure_refinement 'SHELXL-97 (Sheldrick, 1997)'
_diffrn_ambient_temperature 223(2)
_diffrn_measured_fraction_theta_full 0.970
_diffrn_measured_fraction_theta_max 0.970
_diffrn_measurement_device_type 'Bruker CCD Area Detector'
_diffrn_measurement_method '\f and \w scan'
_diffrn_radiation_monochromator graphite
_diffrn_radiation_source 'fine-focus sealed tube'
_diffrn_radiation_type MoK\a
_diffrn_radiation_wavelength 0.71073
_diffrn_reflns_av_R_equivalents 0.1045
_diffrn_reflns_av_sigmaI/netI 0.1176
_diffrn_reflns_limit_h_max 20
_diffrn_reflns_limit_h_min -19
_diffrn_reflns_limit_k_max 20
_diffrn_reflns_limit_k_min -20
_diffrn_reflns_limit_l_max 24
_diffrn_reflns_limit_l_min -24
_diffrn_reflns_number 49406
_diffrn_reflns_theta_full 25.05
_diffrn_reflns_theta_max 25.05
_diffrn_reflns_theta_min 1.16
_exptl_absorpt_coefficient_mu 2.218
_exptl_absorpt_correction_T_max 0.8086
_exptl_absorpt_correction_T_min 0.6530
_exptl_absorpt_correction_type multi-scan
_exptl_absorpt_process_details 'SADABS (Bruker, 2008)'
_exptl_crystal_colour coloress
_exptl_crystal_density_diffrn 2.059
_exptl_crystal_description prism
_exptl_crystal_F_000 3040
_exptl_crystal_size_max 0.21
_exptl_crystal_size_mid 0.13
_exptl_crystal_size_min 0.10
_platon_squeeze_details
;
;
_refine_diff_density_max 5.025
_refine_diff_density_min -2.794
_refine_diff_density_rms 0.343
_refine_ls_extinction_method none
_refine_ls_goodness_of_fit_ref 1.107
_refine_ls_hydrogen_treatment constr
_refine_ls_matrix_type full
_refine_ls_number_parameters 952
_refine_ls_number_reflns 16479
_refine_ls_number_restraints 1367
_refine_ls_restrained_S_all 1.067
_refine_ls_R_factor_all 0.1361
_refine_ls_R_factor_gt 0.1152
_refine_ls_shift/su_max 0.000
_refine_ls_shift/su_mean 0.000
_refine_ls_structure_factor_coef Fsqd
_refine_ls_weighting_details 'calc w=1/[\s^2^(Fo^2^)+(0.2000P)^2^+0.0000P] where P=(Fo^2^+2Fc^2^)/3'
_refine_ls_weighting_scheme calc
_refine_ls_wR_factor_gt 0.2888
_refine_ls_wR_factor_ref 0.3098
_reflns_number_gt 11555
_reflns_number_total 16479
_reflns_threshold_expression >2sigma(I)
_cod_data_source_file ic302145j_si_001_17.cif
_cod_data_source_block p10
_cod_original_cell_volume 4791.1(12)
_cod_database_code 4333847

loop_
_symmetry_equiv_pos_as_xyz
'x, y, z'
'-x, -y, -z'

loop_
_atom_site_label
_atom_site_type_symbol
_atom_site_fract_x
_atom_site_fract_y
_atom_site_fract_z
_atom_site_U_iso_or_equiv
_atom_site_adp_type
_atom_site_occupancy
_atom_site_symmetry_multiplicity
_atom_site_calc_flag
_atom_site_refinement_flags
Cd1 Cd 0.23869(8) 0.04337(8) 0.38528(7) 0.0438(3) Uani 1 1 d .
Ho1 Ho 1.14217(3) 0.36362(3) 0.43677(3) 0.01991(19) Uani 1 1 d .
Ho2 Ho 0.35260(3) 0.04860(3) 0.11920(3) 0.02170(19) Uani 1 1 d .
O1W O 0.3758(7) 0.1101(6) 0.0308(5) 0.038(2) Uani 1 1 d U
O2W O 1.0884(6) 0.3490(6) 0.5251(5) 0.0302(19) Uani 1 1 d U
O3W O 0.2333(7) -0.0636(6) 0.1339(5) 0.038(2) Uani 1 1 d U
O4W O 0.3994(7) -0.0616(6) 0.1118(6) 0.041(2) Uani 1 1 d U
O5W O 1.2768(7) 0.4071(6) 0.4186(6) 0.040(2) Uani 1 1 d U
O6W O 0.9739(6) 0.3179(6) 0.3731(5) 0.034(2) Uani 1 1 d U
O7W O 0.5229(7) 0.1177(7) 0.1696(6) 0.044(2) Uani 1 1 d U
O8W O 0.7489(6) 0.6791(6) 0.4787(5) 0.036(2) Uani 1 1 d U
O9W O 0.2219(7) 0.0807(7) 0.0894(6) 0.050(3) Uani 1 1 d U
O10W O 1.1311(7) 0.4843(7) 0.4089(6) 0.044(2) Uani 1 1 d U
Cl1 Cl 0.7855(4) 0.4209(4) 0.3486(3) 0.0714(13) Uani 1 1 d .
Cl2 Cl 0.7205(4) 0.1668(4) 0.0928(4) 0.0884(17) Uani 1 1 d .
Cl3 Cl 0.3659(3) -0.0011(3) 0.4301(3) 0.0552(11) Uani 1 1 d .
Cl4 Cl 0.1644(3) 0.0007(3) 0.2459(2) 0.0522(10) Uani 1 1 d .
Cl5 Cl 0.3209(3) 0.2037(3) 0.4487(3) 0.0569(10) Uani 1 1 d .
Cl6 Cl 0.1098(3) -0.0277(3) 0.4157(2) 0.0584(12) Uani 1 1 d .
Cl7 Cl 0.6912(6) 0.7455(5) 0.4009(6) 0.126(3) Uani 1 1 d .
Cl8 Cl 0.5000 0.5000 0.5000 0.130(5) Uani 1 2 d S
Cl9 Cl 0.2095(5) 0.3454(5) 0.0365(5) 0.049(2) Uani 0.50 1 d P
C1 C 1.0194(8) 0.1344(8) 0.3562(7) 0.0233(6) Uani 1 1 d U
C2 C 0.9049(8) -0.0087(8) 0.3003(7) 0.0234(5) Uani 1 1 d U
H2 H 0.9112 -0.0580 0.3180 0.028 Uiso 1 1 calc R
C3 C 0.9538(8) 0.0125(8) 0.2496(7) 0.0233(5) Uani 1 1 d U
H3 H 0.9836 -0.0257 0.2436 0.028 Uiso 1 1 calc R
C4 C 0.7898(8) -0.0273(8) 0.1776(7) 0.0233(6) Uani 1 1 d U
C5 C 1.0940(8) 0.1577(8) 0.2729(6) 0.0237(6) Uani 1 1 d DU
H5A H 1.1504 0.2058 0.3184 0.028 Uiso 1 1 calc R
H5B H 1.1164 0.1206 0.2523 0.028 Uiso 1 1 calc R
C6 C 0.8852(8) 0.0062(8) 0.1120(7) 0.0233(6) Uani 1 1 d U
H6A H 0.8231 -0.0373 0.0679 0.028 Uiso 1 1 calc R
H6B H 0.9341 -0.0117 0.1132 0.028 Uiso 1 1 calc R
C7 C 1.0599(8) 0.2791(7) 0.2401(7) 0.0237(6) Uani 1 1 d DU
C8 C 1.0081(8) 0.1593(8) 0.1386(7) 0.0235(6) Uani 1 1 d U
H8 H 1.0485 0.1405 0.1232 0.028 Uiso 1 1 calc R
C9 C 0.9972(8) 0.2356(8) 0.1083(7) 0.0237(6) Uani 1 1 d U
H9 H 1.0371 0.2554 0.0836 0.028 Uiso 1 1 calc R
C10 C 0.8476(8) 0.1110(8) 0.0488(7) 0.0236(6) Uani 1 1 d U
C11 C 1.0502(8) 0.3933(8) 0.1812(7) 0.0245(6) Uani 1 1 d U
H11A H 1.0987 0.4308 0.2340 0.029 Uiso 1 1 calc R
H11B H 1.0798 0.4094 0.1492 0.029 Uiso 1 1 calc R
C12 C 0.8536(8) 0.2373(8) 0.0042(7) 0.0246(6) Uani 1 1 d U
H12A H 0.7930 0.1922 -0.0402 0.030 Uiso 1 1 calc R
H12B H 0.8980 0.2664 -0.0141 0.030 Uiso 1 1 calc R
C13 C 0.9628(8) 0.4679(8) 0.2066(7) 0.0251(6) Uani 1 1 d U
C14 C 0.9040(8) 0.3954(8) 0.0797(7) 0.0248(5) Uani 1 1 d U
H14 H 0.9383 0.4192 0.0519 0.030 Uiso 1 1 calc R
C15 C 0.8437(8) 0.4399(8) 0.0840(7) 0.0249(5) Uani 1 1 d U
H15 H 0.8456 0.4829 0.0561 0.030 Uiso 1 1 calc R
C16 C 0.7436(8) 0.2894(8) 0.0234(7) 0.0250(6) Uani 1 1 d U
C17 C 0.8712(8) 0.5504(8) 0.1993(7) 0.0250(6) Uani 1 1 d U
H17A H 0.8705 0.5908 0.1697 0.030 Uiso 1 1 calc R
H17B H 0.9248 0.5841 0.2515 0.030 Uiso 1 1 calc R
C18 C 0.6611(8) 0.3787(8) 0.0260(7) 0.0251(6) Uani 1 1 d U
H18A H 0.6685 0.4249 0.0023 0.030 Uiso 1 1 calc R
H18B H 0.6056 0.3239 -0.0131 0.030 Uiso 1 1 calc R
C19 C 0.7802(8) 0.5350(8) 0.2695(7) 0.0249(6) Uani 1 1 d U
C20 C 0.6868(8) 0.4915(8) 0.1372(7) 0.0250(5) Uani 1 1 d U
H20 H 0.6908 0.5348 0.1096 0.030 Uiso 1 1 calc R
C21 C 0.6235(8) 0.4900(8) 0.1751(7) 0.0249(5) Uani 1 1 d U
H21 H 0.5925 0.5286 0.1623 0.030 Uiso 1 1 calc R
C22 C 0.5629(8) 0.3482(8) 0.0890(7) 0.0251(6) Uani 1 1 d U
C23 C 0.6674(8) 0.5487(8) 0.3123(7) 0.0246(6) Uani 1 1 d U
H23A H 0.6262 0.5768 0.2928 0.030 Uiso 1 1 calc R
H23B H 0.7281 0.5932 0.3571 0.030 Uiso 1 1 calc R
C24 C 0.4682(8) 0.3659(8) 0.1516(7) 0.0245(6) Uani 1 1 d DU
H24A H 0.4434 0.4091 0.1461 0.029 Uiso 1 1 calc R
H24B H 0.4185 0.3103 0.1101 0.029 Uiso 1 1 calc R
C25 C 0.6588(8) 0.4656(8) 0.4028(7) 0.0241(6) Uani 1 1 d U
C26 C 0.5126(8) 0.4183(8) 0.2897(7) 0.0242(6) Uani 1 1 d U
H26 H 0.4763 0.4528 0.2782 0.029 Uiso 1 1 calc R
C27 C 0.4945(8) 0.3699(8) 0.3436(7) 0.0242(6) Uani 1 1 d U
H27 H 0.4484 0.3782 0.3582 0.029 Uiso 1 1 calc R
C28 C 0.4431(8) 0.2703(7) 0.2256(6) 0.0238(6) Uani 1 1 d DU
C29 C 0.6075(8) 0.3656(8) 0.4718(7) 0.0241(6) Uani 1 1 d U
H29A H 0.6687 0.4096 0.5165 0.029 Uiso 1 1 calc R
H29B H 0.5558 0.3573 0.4845 0.029 Uiso 1 1 calc R
C30 C 0.4218(7) 0.2433(6) 0.3396(6) 0.0233(6) Uani 1 1 d DU
H30A H 0.3511 0.2158 0.3154 0.028 Uiso 1 1 calc R
H30B H 0.4493 0.2883 0.3885 0.028 Uiso 1 1 calc R
C31 C 0.6954(8) 0.2826(8) 0.4822(7) 0.0241(6) Uani 1 1 d U
C32 C 0.5305(8) 0.2005(8) 0.4333(6) 0.0240(5) Uani 1 1 d DU
H32 H 0.5008 0.1997 0.4666 0.029 Uiso 1 1 calc R
C33 C 0.5772(8) 0.1367(8) 0.4415(7) 0.0241(5) Uani 1 1 d U
H33 H 0.5655 0.1045 0.4762 0.029 Uiso 1 1 calc R
C34 C 0.4647(8) 0.1021(7) 0.3162(6) 0.0240(6) Uani 1 1 d DU
C35 C 0.7570(8) 0.1729(8) 0.5112(7) 0.0239(6) Uani 1 1 d U
H35A H 0.8176 0.2272 0.5440 0.029 Uiso 1 1 calc R
H35B H 0.7429 0.1396 0.5440 0.029 Uiso 1 1 calc R
C36 C 0.5288(8) -0.0038(8) 0.3476(7) 0.0242(6) Uani 1 1 d U
H36A H 0.4739 -0.0407 0.2966 0.029 Uiso 1 1 calc R
H36B H 0.5191 -0.0333 0.3837 0.029 Uiso 1 1 calc R
C37 C 0.8581(8) 0.1463(8) 0.4620(7) 0.0239(6) Uani 1 1 d U
C38 C 0.7075(8) 0.0257(8) 0.4185(7) 0.0239(5) Uani 1 1 d U
H38 H 0.6931 -0.0044 0.4534 0.029 Uiso 1 1 calc R
C39 C 0.7651(8) -0.0044(8) 0.3913(7) 0.0237(5) Uani 1 1 d U
H39 H 0.7748 -0.0522 0.4096 0.028 Uiso 1 1 calc R
C40 C 0.6209(8) -0.0337(8) 0.2852(7) 0.0239(6) Uani 1 1 d U
C41 C 0.9433(8) 0.0746(8) 0.4305(7) 0.0236(6) Uani 1 1 d U
H41A H 0.9472 0.0247 0.4471 0.028 Uiso 1 1 calc R
H41B H 0.9984 0.1289 0.4709 0.028 Uiso 1 1 calc R
C42 C 0.7213(8) -0.0882(8) 0.2564(7) 0.0235(6) Uani 1 1 d U
H42A H 0.6626 -0.1180 0.2064 0.028 Uiso 1 1 calc R
H42B H 0.7330 -0.1335 0.2770 0.028 Uiso 1 1 calc R
N1 N 0.9509(7) 0.0681(6) 0.3612(5) 0.0234(6) Uani 1 1 d U
N2' N 0.6194(7) 0.0029(6) 0.3484(6) 0.0241(5) Uani 1 1 d U
N2 N 1.0255(6) 0.1051(6) 0.2947(5) 0.0233(6) Uani 1 1 d DU
N3 N 0.8049(7) -0.0339(6) 0.2473(5) 0.0235(6) Uani 1 1 d U
N4 N 0.8783(7) 0.0027(6) 0.1790(5) 0.0233(6) Uani 1 1 d U
N5 N 1.0530(7) 0.1937(6) 0.2178(5) 0.0238(6) Uani 1 1 d DU
N6 N 1.0289(7) 0.3039(6) 0.1764(5) 0.0240(6) Uani 1 1 d U
N7 N 0.9092(7) 0.0894(6) 0.1002(5) 0.0234(6) Uani 1 1 d U
N8 N 0.8949(7) 0.1948(6) 0.0543(6) 0.0240(6) Uani 1 1 d U
N9 N 0.9726(7) 0.4133(6) 0.1597(6) 0.0250(6) Uani 1 1 d U
N10 N 0.8866(7) 0.4816(7) 0.1660(6) 0.0250(6) Uani 1 1 d U
N11 N 0.8343(7) 0.3019(6) 0.0393(6) 0.0249(6) Uani 1 1 d U
N12 N 0.7469(7) 0.3669(7) 0.0517(6) 0.0251(6) Uani 1 1 d U
N13 N 0.7811(7) 0.5141(6) 0.2007(6) 0.0250(5) Uani 1 1 d U
N14 N 0.6883(7) 0.5172(6) 0.2533(6) 0.0249(6) Uani 1 1 d U
N15 N 0.6411(7) 0.4025(6) 0.0863(6) 0.0251(6) Uani 1 1 d U
N16 N 0.5529(6) 0.3962(6) 0.1435(6) 0.0250(6) Uani 1 1 d DU
N17 N 0.6188(7) 0.4765(6) 0.3350(6) 0.0244(6) Uani 1 1 d U
N18 N 0.5904(7) 0.4009(6) 0.4072(6) 0.0241(6) Uani 1 1 d U
N19 N 0.4839(7) 0.3522(6) 0.2228(6) 0.0241(6) Uani 1 1 d DU
N20 N 0.4552(7) 0.2828(6) 0.2895(5) 0.0240(6) Uani 1 1 d DU
N21 N 0.6113(7) 0.2865(6) 0.4575(6) 0.0241(6) Uani 1 1 d U
N22 N 0.6779(7) 0.1966(6) 0.4740(5) 0.0241(6) Uani 1 1 d U
N23 N 0.4564(6) 0.1763(5) 0.3507(5) 0.0243(6) Uani 1 1 d DU
N24 N 0.5294(6) 0.0788(6) 0.3667(5) 0.0241(6) Uani 1 1 d DU
N25 N 0.7707(7) 0.1206(6) 0.4577(5) 0.0239(5) Uani 1 1 d U
N26 N 0.8550(7) 0.0751(6) 0.4211(6) 0.0237(5) Uani 1 1 d U
N28 N 0.7070(7) -0.0329(6) 0.3080(5) 0.0237(5) Uani 1 1 d U
O1 O 1.0719(6) 0.2112(6) 0.4045(5) 0.032(2) Uani 1 1 d U
O2 O 1.0931(5) 0.3275(5) 0.3051(4) 0.0194(16) Uani 1 1 d U
O3 O 1.0150(6) 0.4996(6) 0.2772(5) 0.036(2) Uani 1 1 d U
O4 O 0.8499(7) 0.5609(6) 0.3323(5) 0.039(2) Uani 1 1 d U
O5 O 0.7443(6) 0.5097(5) 0.4525(5) 0.0248(18) Uani 1 1 d U
O6 O 0.7763(6) 0.3432(6) 0.5085(5) 0.033(2) Uani 1 1 d U
O7 O 0.9267(7) 0.2179(6) 0.5022(5) 0.039(2) Uani 1 1 d U
O8 O 0.7126(6) -0.0468(6) 0.1234(5) 0.0295(19) Uani 1 1 d U
O9 O 0.7605(5) 0.0600(5) 0.0034(5) 0.0242(17) Uani 1 1 d U
O10 O 0.6693(7) 0.2173(7) -0.0132(6) 0.048(3) Uani 1 1 d U
O11 O 0.5055(7) 0.2705(7) 0.0486(6) 0.043(2) Uani 1 1 d U
O12 O 0.4082(5) 0.2006(5) 0.1773(4) 0.0229(17) Uani 1 1 d U
O13 O 0.4143(6) 0.0583(6) 0.2465(5) 0.035(2) Uani 1 1 d U
O14 O 0.5547(7) -0.0655(6) 0.2196(5) 0.038(2) Uani 1 1 d U

loop_
_atom_site_aniso_label
_atom_site_aniso_U_11
_atom_site_aniso_U_22
_atom_site_aniso_U_33
_atom_site_aniso_U_23
_atom_site_aniso_U_13
_atom_site_aniso_U_12
Cd1 0.0412(6) 0.0539(7) 0.0509(7) 0.0304(6) 0.0271(5) 0.0268(5)
Ho1 0.0156(3) 0.0168(3) 0.0137(3) -0.0022(2) 0.0019(2) 0.0025(2)
Ho2 0.0164(3) 0.0189(3) 0.0143(3) -0.0039(2) 0.0021(2) 0.0024(2)
O1W 0.039(2) 0.038(2) 0.037(2) 0.0123(12) 0.0190(14) 0.0167(13)
O2W 0.030(2) 0.030(2) 0.030(2) 0.0099(11) 0.0151(13) 0.0132(12)
O3W 0.038(2) 0.038(2) 0.038(2) 0.0123(12) 0.0188(14) 0.0169(13)
O4W 0.040(2) 0.040(2) 0.041(2) 0.0120(12) 0.0192(14) 0.0197(13)
O5W 0.039(2) 0.041(2) 0.040(2) 0.0127(12) 0.0199(14) 0.0182(13)
O6W 0.033(2) 0.034(2) 0.034(2) 0.0102(12) 0.0162(13) 0.0158(13)
O7W 0.044(3) 0.044(3) 0.045(3) 0.0139(12) 0.0213(15) 0.0206(14)
O8W 0.036(2) 0.036(2) 0.036(2) 0.0113(12) 0.0172(14) 0.0171(13)
O9W 0.049(3) 0.049(3) 0.050(3) 0.0158(13) 0.0236(15) 0.0233(15)
O10W 0.044(3) 0.043(3) 0.044(3) 0.0145(12) 0.0201(15) 0.0211(14)
Cl1 0.076(3) 0.071(3) 0.082(3) 0.016(3) 0.051(3) 0.037(3)
Cl2 0.084(4) 0.088(4) 0.103(4) 0.025(3) 0.056(3) 0.039(3)
Cl3 0.0388(19) 0.068(3) 0.079(3) 0.049(2) 0.035(2) 0.0295(19)
Cl4 0.066(2) 0.059(2) 0.047(2) 0.0153(19) 0.034(2) 0.038(2)
Cl5 0.066(3) 0.062(3) 0.060(3) 0.018(2) 0.042(2) 0.035(2)
Cl6 0.043(2) 0.083(3) 0.056(2) 0.041(2) 0.0288(19) 0.025(2)
Cl7 0.149(7) 0.105(5) 0.194(9) 0.063(6) 0.133(7) 0.068(5)
Cl8 0.057(4) 0.125(8) 0.119(8) -0.073(6) -0.001(4) 0.042(5)
Cl9 0.052(4) 0.069(5) 0.086(6) 0.073(5) 0.051(4) 0.050(4)
C1 0.0232(8) 0.0233(7) 0.0232(7) 0.0077(5) 0.0112(5) 0.0108(5)
C2 0.0233(6) 0.0234(7) 0.0233(6) 0.0078(5) 0.0114(5) 0.0107(5)
C3 0.0233(6) 0.0232(7) 0.0233(6) 0.0077(5) 0.0113(5) 0.0106(5)
C4 0.0232(7) 0.0233(8) 0.0233(7) 0.0076(6) 0.0114(5) 0.0107(6)
C5 0.0233(7) 0.0236(7) 0.0237(7) 0.0076(6) 0.0115(5) 0.0104(5)
C6 0.0233(8) 0.0233(7) 0.0232(7) 0.0073(6) 0.0116(5) 0.0106(5)
C7 0.0235(8) 0.0238(7) 0.0235(7) 0.0078(5) 0.0117(6) 0.0104(6)
C8 0.0234(7) 0.0237(6) 0.0234(7) 0.0077(5) 0.0118(5) 0.0105(5)
C9 0.0237(7) 0.0238(6) 0.0236(6) 0.0079(5) 0.0118(5) 0.0107(5)
C10 0.0236(7) 0.0237(7) 0.0235(8) 0.0076(6) 0.0117(5) 0.0108(5)
C11 0.0247(7) 0.0241(7) 0.0243(8) 0.0080(5) 0.0117(5) 0.0111(5)
C12 0.0246(7) 0.0242(7) 0.0245(8) 0.0080(5) 0.0115(5) 0.0114(6)
C13 0.0253(7) 0.0247(8) 0.0249(7) 0.0080(6) 0.0118(5) 0.0117(5)
C14 0.0250(6) 0.0245(7) 0.0248(7) 0.0081(5) 0.0119(5) 0.0116(5)
C15 0.0251(6) 0.0247(7) 0.0248(7) 0.0080(5) 0.0121(5) 0.0116(5)
C16 0.0250(7) 0.0249(7) 0.0248(8) 0.0080(6) 0.0121(6) 0.0115(5)
C17 0.0251(7) 0.0249(8) 0.0250(8) 0.0080(6) 0.0122(5) 0.0116(5)
C18 0.0251(7) 0.0251(8) 0.0249(7) 0.0080(6) 0.0122(5) 0.0116(5)
C19 0.0250(7) 0.0248(8) 0.0247(7) 0.0081(6) 0.0121(5) 0.0114(6)
C20 0.0251(6) 0.0250(7) 0.0247(6) 0.0081(5) 0.0123(5) 0.0114(5)
C21 0.0250(6) 0.0250(7) 0.0245(6) 0.0082(5) 0.0123(5) 0.0111(5)
C22 0.0252(7) 0.0250(7) 0.0246(8) 0.0081(6) 0.0122(5) 0.0112(5)
C23 0.0248(7) 0.0246(8) 0.0244(7) 0.0081(5) 0.0120(6) 0.0112(5)
C24 0.0246(7) 0.0244(8) 0.0242(7) 0.0082(5) 0.0117(6) 0.0112(5)
C25 0.0241(7) 0.0242(8) 0.0239(7) 0.0078(6) 0.0118(5) 0.0112(5)
C26 0.0241(7) 0.0243(6) 0.0241(6) 0.0078(5) 0.0116(5) 0.0114(5)
C27 0.0240(7) 0.0244(7) 0.0239(6) 0.0076(5) 0.0117(5) 0.0113(5)
C28 0.0237(8) 0.0242(7) 0.0238(7) 0.0077(5) 0.0119(6) 0.0111(6)
C29 0.0241(8) 0.0242(7) 0.0239(7) 0.0077(5) 0.0116(6) 0.0112(5)
C30 0.0224(8) 0.0251(7) 0.0235(7) 0.0070(6) 0.0124(5) 0.0112(5)
C31 0.0241(7) 0.0240(7) 0.0241(8) 0.0078(6) 0.0116(6) 0.0111(5)
C32 0.0240(6) 0.0243(6) 0.0240(7) 0.0077(5) 0.0120(5) 0.0110(5)
C33 0.0241(6) 0.0241(6) 0.0241(7) 0.0078(5) 0.0118(5) 0.0110(5)
C34 0.0239(8) 0.0242(7) 0.0239(7) 0.0077(5) 0.0119(5) 0.0110(5)
C35 0.0239(7) 0.0239(7) 0.0238(8) 0.0078(5) 0.0116(5) 0.0111(5)
C36 0.0239(7) 0.0242(7) 0.0241(8) 0.0077(6) 0.0117(5) 0.0110(6)
C37 0.0238(7) 0.0239(7) 0.0237(8) 0.0077(6) 0.0115(6) 0.0110(5)
C38 0.0239(6) 0.0239(7) 0.0238(7) 0.0077(5) 0.0116(5) 0.0110(5)
C39 0.0237(6) 0.0238(7) 0.0236(7) 0.0078(5) 0.0116(5) 0.0109(5)
C40 0.0237(7) 0.0239(8) 0.0238(7) 0.0078(6) 0.0114(5) 0.0109(6)
C41 0.0236(7) 0.0237(8) 0.0233(7) 0.0077(6) 0.0115(6) 0.0108(5)
C42 0.0235(7) 0.0235(8) 0.0234(7) 0.0079(5) 0.0114(5) 0.0107(5)
N1 0.0234(7) 0.0235(7) 0.0232(7) 0.0078(5) 0.0113(5) 0.0107(5)
N2' 0.0238(6) 0.0241(7) 0.0240(7) 0.0077(5) 0.0115(5) 0.0110(5)
N2 0.0233(7) 0.0233(7) 0.0233(7) 0.0078(5) 0.0113(5) 0.0106(5)
N3 0.0234(6) 0.0235(7) 0.0233(7) 0.0078(5) 0.0114(5) 0.0106(5)
N4 0.0233(7) 0.0232(7) 0.0232(6) 0.0075(5) 0.0114(5) 0.0107(5)
N5 0.0235(7) 0.0239(7) 0.0232(7) 0.0078(5) 0.0117(5) 0.0098(5)
N6 0.0240(7) 0.0239(6) 0.0237(7) 0.0079(5) 0.0117(5) 0.0107(5)
N7 0.0234(7) 0.0235(7) 0.0232(7) 0.0075(5) 0.0117(5) 0.0107(5)
N8 0.0240(7) 0.0239(7) 0.0239(7) 0.0079(5) 0.0116(5) 0.0108(5)
N9 0.0251(7) 0.0246(7) 0.0248(7) 0.0080(5) 0.0117(5) 0.0115(5)
N10 0.0252(7) 0.0248(7) 0.0249(7) 0.0080(5) 0.0120(5) 0.0117(5)
N11 0.0250(7) 0.0246(7) 0.0247(7) 0.0080(5) 0.0118(5) 0.0116(5)
N12 0.0251(6) 0.0250(7) 0.0250(7) 0.0079(5) 0.0120(5) 0.0116(5)
N13 0.0251(6) 0.0250(7) 0.0248(7) 0.0080(5) 0.0122(5) 0.0114(5)
N14 0.0250(7) 0.0249(7) 0.0246(6) 0.0081(5) 0.0122(5) 0.0112(5)
N15 0.0252(7) 0.0251(7) 0.0247(7) 0.0080(5) 0.0123(5) 0.0114(5)
N16 0.0251(7) 0.0249(7) 0.0246(7) 0.0080(5) 0.0122(5) 0.0111(5)
N17 0.0244(7) 0.0243(7) 0.0241(7) 0.0079(5) 0.0117(5) 0.0112(5)
N18 0.0241(7) 0.0241(7) 0.0239(7) 0.0078(5) 0.0117(5) 0.0112(5)
N19 0.0241(7) 0.0242(7) 0.0240(6) 0.0079(5) 0.0116(5) 0.0113(5)
N20 0.0237(7) 0.0245(6) 0.0239(7) 0.0075(5) 0.0118(5) 0.0112(5)
N21 0.0241(7) 0.0241(6) 0.0240(7) 0.0078(5) 0.0117(5) 0.0111(5)
N22 0.0240(6) 0.0240(7) 0.0241(7) 0.0076(5) 0.0116(5) 0.0112(5)
N23 0.0238(7) 0.0247(7) 0.0241(7) 0.0075(5) 0.0118(5) 0.0110(5)
N24 0.0240(7) 0.0241(7) 0.0240(7) 0.0078(5) 0.0118(5) 0.0109(5)
N25 0.0238(6) 0.0238(7) 0.0238(7) 0.0077(5) 0.0116(5) 0.0110(5)
N26 0.0236(6) 0.0238(7) 0.0236(7) 0.0078(5) 0.0115(5) 0.0109(5)
N28 0.0236(6) 0.0238(7) 0.0236(7) 0.0077(5) 0.0115(5) 0.0109(5)
O1 0.032(2) 0.031(2) 0.032(2) 0.0107(12) 0.0150(13) 0.0147(12)
O2 0.0196(18) 0.0193(18) 0.0191(18) 0.0061(11) 0.0092(12) 0.0090(11)
O3 0.036(2) 0.035(2) 0.035(2) 0.0116(12) 0.0160(13) 0.0175(13)
O4 0.039(2) 0.039(2) 0.039(2) 0.0125(12) 0.0188(14) 0.0183(13)
O5 0.0247(19) 0.025(2) 0.0247(19) 0.0083(11) 0.0120(12) 0.0110(12)
O6 0.032(2) 0.032(2) 0.034(2) 0.0104(12) 0.0155(13) 0.0157(12)
O7 0.039(2) 0.039(2) 0.039(2) 0.0126(12) 0.0194(14) 0.0171(13)
O8 0.029(2) 0.030(2) 0.029(2) 0.0097(11) 0.0142(13) 0.0136(12)
O9 0.0239(19) 0.0245(19) 0.0239(19) 0.0076(11) 0.0117(12) 0.0109(11)
O10 0.047(3) 0.047(3) 0.048(3) 0.0145(13) 0.0232(15) 0.0223(14)
O11 0.043(2) 0.043(3) 0.043(2) 0.0135(12) 0.0213(15) 0.0195(14)
O12 0.0233(19) 0.0225(19) 0.0224(19) 0.0071(11) 0.0110(12) 0.0105(11)
O13 0.035(2) 0.036(2) 0.035(2) 0.0118(12) 0.0169(13) 0.0163(13)
O14 0.038(2) 0.039(2) 0.038(2) 0.0120(12) 0.0182(14) 0.0183(13)

loop_
_atom_type_symbol
_atom_type_description
_atom_type_scat_dispersion_real
_atom_type_scat_dispersion_imag
_atom_type_scat_source
C C 0.0033 0.0016 'International Tables Vol C Tables 4.2.6.8 and 6.1.1.4'
H H 0.0000 0.0000 'International Tables Vol C Tables 4.2.6.8 and 6.1.1.4'
N N 0.0061 0.0033 'International Tables Vol C Tables 4.2.6.8 and 6.1.1.4'
O O 0.0106 0.0060 'International Tables Vol C Tables 4.2.6.8 and 6.1.1.4'
Cl Cl 0.1484 0.1585 'International Tables Vol C Tables 4.2.6.8 and 6.1.1.4'
Cd Cd -0.8075 1.2024 'International Tables Vol C Tables 4.2.6.8 and 6.1.1.4'
Ho Ho -0.2175 4.6783 'International Tables Vol C Tables 4.2.6.8 and 6.1.1.4'

loop_
_geom_angle_atom_site_label_1
_geom_angle_atom_site_label_2
_geom_angle_atom_site_label_3
_geom_angle
_geom_angle_site_symmetry_1
_geom_angle_site_symmetry_3
Cl3 Cd1 Cl4 107.50(15) . .
Cl3 Cd1 Cl6 113.86(14) . .
Cl4 Cd1 Cl6 107.43(15) . .
Cl3 Cd1 Cl5 105.02(16) . .
Cl4 Cd1 Cl5 113.10(15) . .
Cl6 Cd1 Cl5 110.03(16) . .
O10W Ho1 O2W 104.1(3) . .
O10W Ho1 O1 148.0(3) . .
O2W Ho1 O1 81.1(3) . .
O10W Ho1 O5W 86.7(4) . .
O2W Ho1 O5W 145.5(3) . .
O1 Ho1 O5W 107.1(3) . .
O10W Ho1 O2 76.4(3) . .
O2W Ho1 O2 144.5(3) . .
O1 Ho1 O2 81.6(3) . .
O5W Ho1 O2 69.6(3) . .
O10W Ho1 O6W 76.0(3) . .
O2W Ho1 O6W 71.8(3) . .
O1 Ho1 O6W 75.7(3) . .
O5W Ho1 O6W 142.5(3) . .
O2 Ho1 O6W 74.0(3) . .
O10W Ho1 O5 71.3(3) . 2_766
O2W Ho1 O5 73.3(3) . 2_766
O1 Ho1 O5 138.6(3) . 2_766
O5W Ho1 O5 79.7(3) . 2_766
O2 Ho1 O5 136.2(3) . 2_766
O6W Ho1 O5 123.6(3) . 2_766
O10W Ho1 O8W 142.1(3) . 2_766
O2W Ho1 O8W 79.4(3) . 2_766
O1 Ho1 O8W 69.8(3) . 2_766
O5W Ho1 O8W 72.7(3) . 2_766
O2 Ho1 O8W 122.4(3) . 2_766
O6W Ho1 O8W 137.9(3) . 2_766
O5 Ho1 O8W 73.9(3) 2_766 2_766
O1W Ho2 O13 146.7(3) . .
O1W Ho2 O4W 104.2(3) . .
O13 Ho2 O4W 82.4(3) . .
O1W Ho2 O9W 86.9(4) . .
O13 Ho2 O9W 106.0(4) . .
O4W Ho2 O9W 145.9(3) . .
O1W Ho2 O12 76.6(3) . .
O13 Ho2 O12 79.6(3) . .
O4W Ho2 O12 144.5(3) . .
O9W Ho2 O12 69.2(3) . .
O1W Ho2 O7W 75.6(3) . .
O13 Ho2 O7W 75.6(3) . .
O4W Ho2 O7W 72.2(3) . .
O9W Ho2 O7W 141.8(4) . .
O12 Ho2 O7W 73.7(3) . .
O1W Ho2 O9 72.6(3) . 2_655
O13 Ho2 O9 139.0(3) . 2_655
O4W Ho2 O9 73.0(3) . 2_655
O9W Ho2 O9 80.1(3) . 2_655
O12 Ho2 O9 137.2(3) . 2_655
O7W Ho2 O9 124.4(3) . 2_655
O1W Ho2 O3W 142.3(3) . .
O13 Ho2 O3W 70.8(3) . .
O4W Ho2 O3W 79.7(3) . .
O9W Ho2 O3W 72.5(3) . .
O12 Ho2 O3W 121.7(3) . .
O7W Ho2 O3W 138.4(3) . .
O9 Ho2 O3W 72.9(3) 2_655 .
O1 C1 N2 125.7(10) . .
O1 C1 N1 124.4(11) . .
N2 C1 N1 109.8(10) . .
N1 C2 N3 114.7(10) . .
N1 C2 C3 106.2(9) . .
N3 C2 C3 101.8(9) . .
N1 C2 H2 111.2 . .
N3 C2 H2 111.2 . .
C3 C2 H2 111.2 . .
N4 C3 N2 113.1(10) . .
N4 C3 C2 104.5(9) . .
N2 C3 C2 99.7(9) . .
N4 C3 H3 112.8 . .
N2 C3 H3 112.8 . .
C2 C3 H3 112.8 . .
O8 C4 N3 126.2(10) . .
O8 C4 N4 126.1(11) . .
N3 C4 N4 107.7(9) . .
N5 C5 N2 112.3(9) . .
N5 C5 H5A 109.1 . .
N2 C5 H5A 109.1 . .
N5 C5 H5B 109.1 . .
N2 C5 H5B 109.1 . .
H5A C5 H5B 107.9 . .
N4 C6 N7 116.2(10) . .
N4 C6 H6A 108.2 . .
N7 C6 H6A 108.2 . .
N4 C6 H6B 108.2 . .
N7 C6 H6B 108.2 . .
H6A C6 H6B 107.4 . .
O2 C7 N6 123.3(10) . .
O2 C7 N5 127.6(10) . .
N6 C7 N5 108.9(9) . .
N5 C8 N7 116.5(9) . .
N5 C8 C9 106.0(9) . .
N7 C8 C9 102.8(9) . .
N5 C8 H8 110.3 . .
N7 C8 H8 110.3 . .
C9 C8 H8 110.3 . .
N6 C9 N8 115.1(10) . .
N6 C9 C8 103.1(9) . .
N8 C9 C8 102.3(9) . .
N6 C9 H9 111.8 . .
N8 C9 H9 111.8 . .
C8 C9 H9 111.8 . .
O9 C10 N8 125.7(11) . .
O9 C10 N7 124.9(11) . .
N8 C10 N7 109.5(10) . .
N9 C11 N6 117.1(9) . .
N9 C11 H11A 108.0 . .
N6 C11 H11A 108.0 . .
N9 C11 H11B 108.0 . .
N6 C11 H11B 108.0 . .
H11A C11 H11B 107.3 . .
N8 C12 N11 114.1(10) . .
N8 C12 H12A 108.7 . .
N11 C12 H12A 108.7 . .
N8 C12 H12B 108.7 . .
N11 C12 H12B 108.7 . .
H12A C12 H12B 107.6 . .
O3 C13 N9 124.8(11) . .
O3 C13 N10 125.0(12) . .
N9 C13 N10 110.2(10) . .
N11 C14 N9 113.1(10) . .
N11 C14 C15 104.6(9) . .
N9 C14 C15 105.0(10) . .
N11 C14 H14 111.3 . .
N9 C14 H14 111.3 . .
C15 C14 H14 111.3 . .
N12 C15 N10 111.8(9) . .
N12 C15 C14 103.8(10) . .
N10 C15 C14 102.9(9) . .
N12 C15 H15 112.5 . .
N10 C15 H15 112.5 . .
C14 C15 H15 112.5 . .
O10 C16 N12 125.6(11) . .
O10 C16 N11 124.4(12) . .
N12 C16 N11 110.0(10) . .
N10 C17 N13 111.2(9) . .
N10 C17 H17A 109.4 . .
N13 C17 H17A 109.4 . .
N10 C17 H17B 109.4 . .
N13 C17 H17B 109.4 . .
H17A C17 H17B 108.0 . .
N15 C18 N12 113.5(10) . .
N15 C18 H18A 108.9 . .
N12 C18 H18A 108.9 . .
N15 C18 H18B 108.9 . .
N12 C18 H18B 108.9 . .
H18A C18 H18B 107.7 . .
O4 C19 N14 127.0(11) . .
O4 C19 N13 124.4(11) . .
N14 C19 N13 108.5(10) . .
N15 C20 N13 111.6(10) . .
N15 C20 C21 104.9(9) . .
N13 C20 C21 104.2(9) . .
N15 C20 H20 111.9 . .
N13 C20 H20 111.9 . .
C21 C20 H20 111.9 . .
N14 C21 N16 113.0(10) . .
N14 C21 C20 103.8(9) . .
N16 C21 C20 101.5(9) . .
N14 C21 H21 112.6 . .
N16 C21 H21 112.6 . .
C20 C21 H21 112.6 . .
O11 C22 N15 127.8(12) . .
O11 C22 N16 124.1(10) . .
N15 C22 N16 108.1(10) . .
N14 C23 N17 111.8(10) . .
N14 C23 H23A 109.3 . .
N17 C23 H23A 109.3 . .
N14 C23 H23B 109.3 . .
N17 C23 H23B 109.3 . .
H23A C23 H23B 107.9 . .
N19 C24 N16 114.0(9) . .
N19 C24 H24A 108.8 . .
N16 C24 H24A 108.8 . .
N19 C24 H24B 108.8 . .
N16 C24 H24B 108.8 . .
H24A C24 H24B 107.7 . .
O5 C25 N18 126.5(11) . .
O5 C25 N17 125.0(10) . .
N18 C25 N17 108.4(10) . .
N19 C26 N17 113.8(10) . .
N19 C26 C27 106.0(9) . .
N17 C26 C27 101.6(9) . .
N19 C26 H26 111.7 . .
N17 C26 H26 111.7 . .
C27 C26 H26 111.7 . .
N18 C27 N20 114.4(10) . .
N18 C27 C26 103.8(9) . .
N20 C27 C26 93.8(9) . .
N18 C27 H27 114.2 . .
N20 C27 H27 114.2 . .
C26 C27 H27 114.2 . .
N20 C28 O12 127.6(10) . .
N20 C28 N19 103.8(9) . .
O12 C28 N19 128.4(10) . .
N21 C29 N18 114.3(10) . .
N21 C29 H29A 108.7 . .
N18 C29 H29A 108.7 . .
N21 C29 H29B 108.7 . .
N18 C29 H29B 108.7 . .
H29A C29 H29B 107.6 . .
N20 C30 N23 105.4(7) . .
N20 C30 H30A 110.7 . .
N23 C30 H30A 110.7 . .
N20 C30 H30B 110.7 . .
N23 C30 H30B 110.7 . .
H30A C30 H30B 108.8 . .
O6 C31 N21 127.8(11) . .
O6 C31 N22 122.8(11) . .
N21 C31 N22 109.3(10) . .
N21 C32 N23 109.8(9) . .
N21 C32 C33 103.9(9) . .
N23 C32 C33 110.3(9) . .
N21 C32 H32 110.9 . .
N23 C32 H32 110.9 . .
C33 C32 H32 110.9 . .
N24 C33 N22 117.7(10) . .
N24 C33 C32 103.1(9) . .
N22 C33 C32 102.1(9) . .
N24 C33 H33 111.0 . .
N22 C33 H33 111.0 . .
C32 C33 H33 111.0 . .
O13 C34 N24 121.1(10) . .
O13 C34 N23 123.2(10) . .
N24 C34 N23 115.6(9) . .
N25 C35 N22 114.1(9) . .
N25 C35 H35A 108.7 . .
N22 C35 H35A 108.7 . .
N25 C35 H35B 108.7 . .
N22 C35 H35B 108.7 . .
H35A C35 H35B 107.6 . .
N24 C36 N2' 114.0(9) . .
N24 C36 H36A 108.7 . .
N2' C36 H36A 108.7 . .
N24 C36 H36B 108.7 . .
N2' C36 H36B 108.7 . .
H36A C36 H36B 107.6 . .
O7 C37 N25 123.7(12) . .
O7 C37 N26 128.7(11) . .
N25 C37 N26 107.1(10) . .
N2' C38 N25 114.5(10) . .
N2' C38 C39 104.0(9) . .
N25 C38 C39 103.4(9) . .
N2' C38 H38 111.5 . .
N25 C38 H38 111.5 . .
C39 C38 H38 111.5 . .
N26 C39 N28 112.4(9) . .
N26 C39 C38 103.3(10) . .
N28 C39 C38 103.0(9) . .
N26 C39 H39 112.5 . .
N28 C39 H39 112.5 . .
C38 C39 H39 112.5 . .
O14 C40 N28 125.4(12) . .
O14 C40 N2' 126.6(11) . .
N28 C40 N2' 108.0(10) . .
N26 C41 N1 113.2(9) . .
N26 C41 H41A 108.9 . .
N1 C41 H41A 108.9 . .
N26 C41 H41B 108.9 . .
N1 C41 H41B 108.9 . .
H41A C41 H41B 107.7 . .
N28 C42 N3 110.8(9) . .
N28 C42 H42A 109.5 . .
N3 C42 H42A 109.5 . .
N28 C42 H42B 109.5 . .
N3 C42 H42B 109.5 . .
H42A C42 H42B 108.1 . .
C1 N1 C2 111.7(10) . .
C1 N1 C41 121.8(10) . .
C2 N1 C41 125.3(9) . .
C40 N2' C38 111.9(10) . .
C40 N2' C36 123.1(9) . .
C38 N2' C36 122.9(9) . .
C1 N2 C5 124.9(10) . .
C1 N2 C3 112.5(9) . .
C5 N2 C3 122.6(9) . .
C4 N3 C2 113.7(9) . .
C4 N3 C42 119.5(9) . .
C2 N3 C42 124.1(9) . .
C4 N4 C6 121.6(9) . .
C4 N4 C3 112.2(9) . .
C6 N4 C3 125.3(9) . .
C8 N5 C5 128.7(10) . .
C8 N5 C7 110.1(9) . .
C5 N5 C7 121.0(10) . .
C7 N6 C11 122.4(10) . .
C7 N6 C9 111.3(10) . .
C11 N6 C9 124.4(10) . .
C10 N7 C6 125.9(10) . .
C10 N7 C8 111.9(9) . .
C6 N7 C8 121.9(10) . .
C10 N8 C12 124.4(10) . .
C10 N8 C9 113.1(10) . .
C12 N8 C9 121.8(9) . .
C13 N9 C11 125.3(10) . .
C13 N9 C14 109.8(10) . .
C11 N9 C14 123.3(10) . .
C13 N10 C17 121.6(10) . .
C13 N10 C15 111.7(10) . .
C17 N10 C15 124.2(10) . .
C16 N11 C12 124.0(10) . .
C16 N11 C14 110.0(10) . .
C12 N11 C14 124.2(9) . .
C16 N12 C18 121.7(10) . .
C16 N12 C15 111.2(9) . .
C18 N12 C15 122.9(10) . .
C19 N13 C17 120.0(9) . .
C19 N13 C20 109.3(9) . .
C17 N13 C20 124.8(9) . .
C19 N14 C21 113.8(10) . .
C19 N14 C23 121.4(10) . .
C21 N14 C23 122.5(10) . .
C22 N15 C18 122.0(10) . .
C22 N15 C20 112.8(10) . .
C18 N15 C20 123.5(9) . .
C22 N16 C24 123.8(10) . .
C22 N16 C21 112.4(9) . .
C24 N16 C21 121.3(10) . .
C25 N17 C23 125.0(10) . .
C25 N17 C26 112.6(9) . .
C23 N17 C26 121.3(9) . .
C25 N18 C27 113.2(10) . .
C25 N18 C29 124.6(10) . .
C27 N18 C29 122.2(9) . .
C28 N19 C26 111.9(9) . .
C28 N19 C24 120.6(9) . .
C26 N19 C24 124.3(9) . .
C28 N20 C27 124.0(9) . .
C28 N20 C30 144.6(10) . .
C27 N20 C30 88.5(7) . .
C31 N21 C29 122.3(10) . .
C31 N21 C32 111.6(10) . .
C29 N21 C32 124.2(10) . .
C31 N22 C33 112.9(10) . .
C31 N22 C35 122.0(9) . .
C33 N22 C35 123.7(9) . .
C34 N23 C30 147.7(9) . .
C34 N23 C32 99.8(8) . .
C30 N23 C32 111.3(8) . .
C34 N24 C33 111.1(10) . .
C34 N24 C36 123.3(9) . .
C33 N24 C36 124.0(10) . .
C37 N25 C35 121.1(10) . .
C37 N25 C38 112.5(10) . .
C35 N25 C38 122.2(9) . .
C37 N26 C41 120.1(9) . .
C37 N26 C39 113.3(9) . .
C41 N26 C39 123.2(10) . .
C40 N28 C39 112.6(10) . .
C40 N28 C42 120.4(10) . .
C39 N28 C42 122.4(10) . .
C1 O1 Ho1 151.9(8) . .
C7 O2 Ho1 156.5(7) . .
C25 O5 Ho1 145.6(8) . 2_766
C10 O9 Ho2 145.4(8) . 2_655
C28 O12 Ho2 160.6(7) . .
C34 O13 Ho2 151.5(8) . .

loop_
_geom_bond_atom_site_label_1
_geom_bond_atom_site_label_2
_geom_bond_distance
_geom_bond_site_symmetry_2
Cd1 Cl3 2.433(4) .
Cd1 Cl4 2.452(4) .
Cd1 Cl6 2.454(4) .
Cd1 Cl5 2.456(5) .
Ho1 O10W 2.283(10) .
Ho1 O2W 2.318(8) .
Ho1 O1 2.321(9) .
Ho1 O5W 2.334(9) .
Ho1 O2 2.364(7) .
Ho1 O6W 2.366(9) .
Ho1 O5 2.379(8) 2_766
Ho1 O8W 2.387(9) 2_766
Ho2 O1W 2.296(9) .
Ho2 O13 2.318(9) .
Ho2 O4W 2.322(10) .
Ho2 O9W 2.352(11) .
Ho2 O12 2.372(8) .
Ho2 O7W 2.374(10) .
Ho2 O9 2.380(8) 2_655
Ho2 O3W 2.395(9) .
O8W Ho1 2.387(9) 2_766
C1 O1 1.263(15) .
C1 N2 1.338(15) .
C1 N1 1.354(15) .
C2 N1 1.386(15) .
C2 N3 1.451(14) .
C2 C3 1.565(16) .
C2 H2 0.9900 .
C3 N4 1.423(15) .
C3 N2 1.471(15) .
C3 H3 0.9900 .
C4 O8 1.210(14) .
C4 N3 1.360(15) .
C4 N4 1.390(14) .
C5 N5 1.414(12) .
C5 N2 1.459(12) .
C5 H5A 0.9800 .
C5 H5B 0.9800 .
C6 N4 1.417(15) .
C6 N7 1.425(15) .
C6 H6A 0.9800 .
C6 H6B 0.9800 .
C7 O2 1.230(14) .
C7 N6 1.377(15) .
C7 N5 1.428(12) .
C8 N5 1.392(15) .
C8 N7 1.451(14) .
C8 C9 1.566(17) .
C8 H8 0.9900 .
C9 N6 1.443(15) .
C9 N8 1.447(14) .
C9 H9 0.9900 .
C10 O9 1.245(14) .
C10 N8 1.337(15) .
C10 N7 1.355(16) .
C11 N9 1.401(16) .
C11 N6 1.429(16) .
C11 H11A 0.9800 .
C11 H11B 0.9800 .
C12 N8 1.437(16) .
C12 N11 1.447(15) .
C12 H12A 0.9800 .
C12 H12B 0.9800 .
C13 O3 1.245(15) .
C13 N9 1.349(16) .
C13 N10 1.354(15) .
C14 N11 1.466(15) .
C14 N9 1.473(15) .
C14 C15 1.508(18) .
C14 H14 0.9900 .
C15 N12 1.459(14) .
C15 N10 1.461(16) .
C15 H15 0.9900 .
C16 O10 1.243(15) .
C16 N12 1.353(16) .
C16 N11 1.368(15) .
C17 N10 1.443(15) .
C17 N13 1.444(15) .
C17 H17A 0.9800 .
C17 H17B 0.9800 .
C18 N15 1.441(15) .
C18 N12 1.443(15) .
C18 H18A 0.9800 .
C18 H18B 0.9800 .
C19 O4 1.213(15) .
C19 N14 1.363(15) .
C19 N13 1.402(15) .
C20 N15 1.443(16) .
C20 N13 1.461(15) .
C20 C21 1.549(16) .
C20 H20 0.9900 .
C21 N14 1.403(15) .
C21 N16 1.469(15) .
C21 H21 0.9900 .
C22 O11 1.237(15) .
C22 N15 1.346(14) .
C22 N16 1.393(15) .
C23 N14 1.468(16) .
C23 N17 1.469(15) .
C23 H23A 0.9800 .
C23 H23B 0.9800 .
C24 N19 1.428(14) .
C24 N16 1.429(12) .
C24 H24A 0.9800 .
C24 H24B 0.9800 .
C25 O5 1.232(14) .
C25 N18 1.332(15) .
C25 N17 1.341(15) .
C26 N19 1.422(16) .
C26 N17 1.488(14) .
C26 C27 1.522(16) .
C26 H26 0.9900 .
C27 N18 1.449(15) .
C27 N20 1.463(15) .
C27 H27 0.9900 .
C28 N20 1.203(12) .
C28 O12 1.203(13) .
C28 N19 1.350(10) .
C29 N21 1.387(16) .
C29 N18 1.487(15) .
C29 H29A 0.9800 .
C29 H29B 0.9800 .
C30 N20 1.4784(10) .
C30 N23 1.4815(10) .
C30 H30A 0.9800 .
C30 H30B 0.9800 .
C31 O6 1.218(14) .
C31 N21 1.345(15) .
C31 N22 1.373(16) .
C32 N21 1.452(14) .
C32 N23 1.517(12) .
C32 C33 1.567(17) .
C32 H32 0.9900 .
C33 N24 1.402(15) .
C33 N22 1.434(14) .
C33 H33 0.9900 .
C34 O13 1.251(14) .
C34 N24 1.396(12) .
C34 N23 1.455(12) .
C35 N25 1.463(15) .
C35 N22 1.490(15) .
C35 H35A 0.9800 .
C35 H35B 0.9800 .
C36 N24 1.421(15) .
C36 N2' 1.495(15) .
C36 H36A 0.9800 .
C36 H36B 0.9800 .
C37 O7 1.209(14) .
C37 N25 1.349(15) .
C37 N26 1.358(15) .
C38 N2' 1.460(15) .
C38 N25 1.465(15) .
C38 C39 1.503(17) .
C38 H38 0.9900 .
C39 N26 1.446(14) .
C39 N28 1.467(15) .
C39 H39 0.9900 .
C40 O14 1.219(14) .
C40 N28 1.341(15) .
C40 N2' 1.364(16) .
C41 N26 1.439(15) .
C41 N1 1.455(15) .
C41 H41A 0.9800 .
C41 H41B 0.9800 .
C42 N28 1.473(15) .
C42 N3 1.490(14) .
C42 H42A 0.9800 .
C42 H42B 0.9800 .
O5 Ho1 2.379(8) 2_766
O9 Ho2 2.380(8) 2_655

loop_
_platon_squeeze_void_nr
_platon_squeeze_void_average_x
_platon_squeeze_void_average_y
_platon_squeeze_void_average_z
_platon_squeeze_void_volume
_platon_squeeze_void_count_electrons
_platon_squeeze_void_content
1 -0.006 -0.016 0.000 1583 862 ' '
2 0.000 0.500 0.500 48 23 ' '
3 0.251 0.785 0.730 90 45 ' '
4 0.501 1.000 1.001 48 29 ' '
5 0.750 0.216 0.270 90 47 ' '
